data_4512539
loop_
_publ_author_name
'King, Nacole'
'Sommer, Roger D.'
'Watkins-Curry, Pilanda'
'Chan, Julia Y.'
'Maggard, Paul A.'

_publ_section_title
;
 Synthesis, Structure, and Thermal Instability of the Cu2Ta4O11Phase
;
_journal_issue 2
_journal_name_full 'Crystal Growth &amp; Design'
_journal_page_first 552
_journal_paper_doi 10.1021/cg500987c
_journal_volume 15
_journal_year 2015
_chemical_formula_moiety '0.17(Cu12 O66 Ta24)'
_chemical_formula_sum 'Cu2 O11 Ta4'
_chemical_formula_weight 1027.52
_chemical_name_common 'Copper (I) Tantalum (V) Oxide (2/4/11)'
_chemical_properties_physical semiconductor
_space_group_crystal_system trigonal
_space_group_IT_number 167
_space_group_name_Hall '-R 3 2"c'
_space_group_name_H-M_alt 'R -3 c'
_symmetry_space_group_name_Hall '-R 3 2"c'
_symmetry_space_group_name_H-M 'R -3 c :H'
_atom_sites_solution_primary direct
_audit_creation_date 2014-08-26
_audit_creation_method
;
Olex2 1.2
(compiled 2014.07.22 svn.r2960 for OlexSys, GUI svn.r4862)
;
_cell_angle_alpha 90
_cell_angle_beta 90
_cell_angle_gamma 120
_cell_formula_units_Z 6
_cell_length_a 6.2190(2)
_cell_length_b 6.2190(2)
_cell_length_c 37.1067(11)
_cell_measurement_reflns_used 78
_cell_measurement_temperature 296.(2)
_cell_measurement_theta_max 6.5427
_cell_measurement_theta_min 31.8702
_cell_volume 1242.87(7)
_computing_cell_refinement 'APEX2 v2012.4-3 (Bruker AXS)'
_computing_data_collection 'Bruker Instrument Service v2012.12.0.3'
_computing_data_reduction 'SAINT V8.32B (Bruker AXS Inc., 2013)'
_computing_molecular_graphics 'Olex2 (Dolomanov et al., 2009)'
_computing_publication_material 'Olex2 (Dolomanov et al., 2009)'
_computing_structure_refinement 'ShelXL-2013 (Sheldrick, 2013)'
_computing_structure_solution 'ShelXL-2013 (Sheldrick, 2013)'
_diffrn_ambient_temperature 296.(2)
_diffrn_detector_area_resol_mean 8.3333
_diffrn_measured_fraction_theta_full 1.000
_diffrn_measured_fraction_theta_max 1.000
_diffrn_measurement_device_type 'Bruker-Nonius X8 Kappa APEX II'
_diffrn_measurement_method 'phi and omega scans'
_diffrn_radiation_probe x-ray
_diffrn_radiation_type MoK\a
_diffrn_radiation_wavelength 0.71073
_diffrn_reflns_av_R_equivalents 0.0273
_diffrn_reflns_av_unetI/netI 0.0126
_diffrn_reflns_Laue_measured_fraction_full 1.000
_diffrn_reflns_Laue_measured_fraction_max 1.000
_diffrn_reflns_limit_h_max 7
_diffrn_reflns_limit_h_min -7
_diffrn_reflns_limit_k_max 6
_diffrn_reflns_limit_k_min -7
_diffrn_reflns_limit_l_max 45
_diffrn_reflns_limit_l_min -45
_diffrn_reflns_number 3079
_diffrn_reflns_point_group_measured_fraction_full 1.000
_diffrn_reflns_point_group_measured_fraction_max 1.000
_diffrn_reflns_theta_full 26.35
_diffrn_reflns_theta_max 26.35
_diffrn_reflns_theta_min 3.294
_diffrn_source_type 'Bruker-Nonius X8 Apex2'
_exptl_absorpt_coefficient_mu 57.723
_exptl_absorpt_correction_T_max 0.25
_exptl_absorpt_correction_T_min 0.07
_exptl_absorpt_correction_type multi-scan
_exptl_absorpt_process_details 'SADABS V2014/2 (Bruker AXS Inc.)'
_exptl_crystal_colour yellow
_exptl_crystal_density_diffrn 8.237
_exptl_crystal_density_meas 'not measured'
_exptl_crystal_description block
_exptl_crystal_F_000 2630
_exptl_crystal_size_max 0.069
_exptl_crystal_size_mid 0.054
_exptl_crystal_size_min 0.033
_refine_diff_density_max 1.278
_refine_diff_density_min -3.174
_refine_diff_density_rms 0.807
_refine_ls_extinction_coef Fsqd
_refine_ls_extinction_method none
_refine_ls_goodness_of_fit_ref 1.377
_refine_ls_hydrogen_treatment undef
_refine_ls_matrix_type full
_refine_ls_number_parameters 31
_refine_ls_number_reflns 287
_refine_ls_number_restraints 0
_refine_ls_restrained_S_all 1.377
_refine_ls_R_factor_all 0.0236
_refine_ls_R_factor_gt 0.0236
_refine_ls_shift/su_max 0.000
_refine_ls_shift/su_mean 0.000
_refine_ls_structure_factor_coef Fsqd
_refine_ls_weighting_details 'w=1/[\s^2^(Fo^2^)+(0.0330P)^2^+66.6320P] where P=(Fo^2^+2Fc^2^)/3'
_refine_ls_weighting_scheme calc
_refine_ls_wR_factor_gt 0.0666
_refine_ls_wR_factor_ref 0.0666
_reflns_Friedel_coverage 0.000
_reflns_number_gt 287
_reflns_number_total 287
_reflns_threshold_expression 'I > 2\s(I)'
_cod_data_source_file cg500987c_si_002.cif
_cod_data_source_block rds173
_cod_depositor_comments 'Adding full bibliography for 4512539.cif.'
_cod_original_cell_volume 1242.86(9)
_cod_database_code 4512539
_shelxl_version_number 2013-4
_shelx_space_group_comment
;
The symmetry employed for this shelxl refinement is uniquely defined
by the following loop, which should always be used as a source of
symmetry information in preference to the above space-group names.
They are only intended as comments.
;
_shelx_estimated_absorpt_t_max 0.252
_shelx_estimated_absorpt_t_min 0.109
_olex2_refinement_description
;
Fixed Sof: Cu1(0.335)
;

loop_
_space_group_symop_operation_xyz
'x, y, z'
'-y, x-y, z'
'-x+y, -x, z'
'y, x, -z+1/2'
'x-y, -y, -z+1/2'
'-x, -x+y, -z+1/2'
'x+2/3, y+1/3, z+1/3'
'-y+2/3, x-y+1/3, z+1/3'
'-x+y+2/3, -x+1/3, z+1/3'
'y+2/3, x+1/3, -z+5/6'
'x-y+2/3, -y+1/3, -z+5/6'
'-x+2/3, -x+y+1/3, -z+5/6'
'x+1/3, y+2/3, z+2/3'
'-y+1/3, x-y+2/3, z+2/3'
'-x+y+1/3, -x+2/3, z+2/3'
'y+1/3, x+2/3, -z+7/6'
'x-y+1/3, -y+2/3, -z+7/6'
'-x+1/3, -x+y+2/3, -z+7/6'
'-x, -y, -z'
'y, -x+y, -z'
'x-y, x, -z'
'-y, -x, z-1/2'
'-x+y, y, z-1/2'
'x, x-y, z-1/2'
'-x+2/3, -y+1/3, -z+1/3'
'y+2/3, -x+y+1/3, -z+1/3'
'x-y+2/3, x+1/3, -z+1/3'
'-y+2/3, -x+1/3, z-1/6'
'-x+y+2/3, y+1/3, z-1/6'
'x+2/3, x-y+1/3, z-1/6'
'-x+1/3, -y+2/3, -z+2/3'
'y+1/3, -x+y+2/3, -z+2/3'
'x-y+1/3, x+2/3, -z+2/3'
'-y+1/3, -x+2/3, z+1/6'
'-x+y+1/3, y+2/3, z+1/6'
'x+1/3, x-y+2/3, z+1/6'

loop_
_atom_site_label
_atom_site_type_symbol
_atom_site_fract_x
_atom_site_fract_y
_atom_site_fract_z
_atom_site_U_iso_or_equiv
_atom_site_adp_type
_atom_site_occupancy
_atom_site_site_symmetry_order
_atom_site_calc_flag
_atom_site_refinement_flags_posn
_atom_site_refinement_flags_adp
_atom_site_refinement_flags_occupancy
Ta1 Ta 0.30407(10) 0.3333 0.5833 0.0155(3) Uani 1 2 d S T P
Ta2 Ta 0.0000 0.0000 0.5000 0.0276(4) Uani 1 6 d S T P
Cu1 Cu 0.5000 0.5000 0.5000 0.0279(7) Uani 0.67 2 d S T P
O1 O 0.3333 0.6667 0.5736(4) 0.019(3) Uani 1 3 d S T P
O2 O 0.2402(16) 0.2770(15) 0.5311(2) 0.0198(15) Uani 1 1 d . . .
O3 O 0.6667 0.5791(19) 0.5833 0.018(2) Uani 1 2 d S T P

loop_
_atom_site_aniso_label
_atom_site_aniso_U_11
_atom_site_aniso_U_22
_atom_site_aniso_U_33
_atom_site_aniso_U_23
_atom_site_aniso_U_13
_atom_site_aniso_U_12
Ta1 0.0159(3) 0.0138(4) 0.0159(4) 0.0001(2) 0.00005(10) 0.00692(18)
Ta2 0.0346(5) 0.0346(5) 0.0137(5) 0.000 0.000 0.0173(2)
Cu1 0.0198(15) 0.0246(16) 0.0271(15) 0.0046(13) 0.0041(12) 0.0019(14)
O1 0.018(4) 0.018(4) 0.020(6) 0.000 0.000 0.009(2)
O2 0.018(4) 0.021(4) 0.015(4) 0.001(3) 0.001(3) 0.006(3)
O3 0.019(6) 0.019(4) 0.016(5) 0.000(2) 0.000(4) 0.010(3)

loop_
_atom_type_symbol
_atom_type_description
_atom_type_scat_dispersion_real
_atom_type_scat_dispersion_imag
_atom_type_scat_source
Cu Cu 0.3201 1.2651 'International Tables Vol C Tables 4.2.6.8 and 6.1.1.4'
O O 0.0106 0.0060 'International Tables Vol C Tables 4.2.6.8 and 6.1.1.4'
Ta Ta -0.7052 6.5227 'International Tables Vol C Tables 4.2.6.8 and 6.1.1.4'

loop_
_geom_angle_atom_site_label_1
_geom_angle_atom_site_label_2
_geom_angle_atom_site_label_3
_geom_angle
_geom_angle_site_symmetry_1
_geom_angle_site_symmetry_3
O1 Ta1 O1 129.97(7) 16_445 .
O1 Ta1 O3 64.98(4) 16_445 3_565
O1 Ta1 O3 64.98(4) . 3_565
O2 Ta1 O1 89.5(5) . 16_445
O2 Ta1 O1 89.5(4) 17 .
O2 Ta1 O1 85.1(4) 17 16_445
O2 Ta1 O1 85.1(4) . .
O2 Ta1 O2 167.1(5) . 17
O2 Ta1 O3 100.7(2) 17 2_655
O2 Ta1 O3 89.0(3) 17 .
O2 Ta1 O3 83.5(2) . 3_565
O2 Ta1 O3 89.0(2) . 2_655
O2 Ta1 O3 83.5(2) 17 3_565
O2 Ta1 O3 100.7(3) . .
O3 Ta1 O1 74.1(3) . .
O3 Ta1 O1 74.1(3) 2_655 16_445
O3 Ta1 O1 155.0(4) 2_655 .
O3 Ta1 O1 155.0(3) . 16_445
O3 Ta1 O3 83.2(7) 2_655 .
O3 Ta1 O3 138.4(3) . 3_565
O3 Ta1 O3 138.4(3) 2_655 3_565
Cu1 Ta2 Cu1 60.0 3 2_655
Cu1 Ta2 Cu1 60.0 . 2_655
Cu1 Ta2 Cu1 180.0 2_655 2
Cu1 Ta2 Cu1 120.0 . 2
Cu1 Ta2 Cu1 60.0 . 3_565
Cu1 Ta2 Cu1 120.0 1_445 2_655
Cu1 Ta2 Cu1 120.0 1_445 3_565
Cu1 Ta2 Cu1 60.0 1_445 2
Cu1 Ta2 Cu1 120.0 . 3
Cu1 Ta2 Cu1 60.0 3_565 2
Cu1 Ta2 Cu1 60.0 1_445 3
Cu1 Ta2 Cu1 120.0 3_565 2_655
Cu1 Ta2 Cu1 180.0 1_445 .
Cu1 Ta2 Cu1 180.0 3_565 3
Cu1 Ta2 Cu1 120.0 3 2
O2 Ta2 Cu1 143.9(2) 3 3_565
O2 Ta2 Cu1 36.1(2) 3 3
O2 Ta2 Cu1 60.7(2) 21_556 2
O2 Ta2 Cu1 60.7(2) . 3_565
O2 Ta2 Cu1 60.7(2) 20_556 .
O2 Ta2 Cu1 36.1(2) . .
O2 Ta2 Cu1 143.9(2) 21_556 3
O2 Ta2 Cu1 108.5(2) 21_556 1_445
O2 Ta2 Cu1 119.3(2) 20_556 1_445
O2 Ta2 Cu1 108.5(2) 2 3
O2 Ta2 Cu1 119.3(2) . 3
O2 Ta2 Cu1 108.5(2) . 2
O2 Ta2 Cu1 60.7(2) 19_556 3
O2 Ta2 Cu1 71.5(2) . 2_655
O2 Ta2 Cu1 60.7(2) 3 2_655
O2 Ta2 Cu1 108.5(2) 20_556 3_565
O2 Ta2 Cu1 143.9(2) . 1_445
O2 Ta2 Cu1 71.5(2) 20_556 3
O2 Ta2 Cu1 119.3(2) 2 .
O2 Ta2 Cu1 71.5(2) 21_556 .
O2 Ta2 Cu1 71.5(2) 19_556 2
O2 Ta2 Cu1 60.7(2) 2 1_445
O2 Ta2 Cu1 119.3(2) 3 2
O2 Ta2 Cu1 71.5(2) 2 3_565
O2 Ta2 Cu1 36.1(2) 2 2
O2 Ta2 Cu1 143.9(2) 19_556 .
O2 Ta2 Cu1 36.1(2) 19_556 1_445
O2 Ta2 Cu1 143.9(2) 20_556 2
O2 Ta2 Cu1 119.3(2) 21_556 2_655
O2 Ta2 Cu1 71.5(2) 3 1_445
O2 Ta2 Cu1 36.1(2) 21_556 3_565
O2 Ta2 Cu1 119.3(2) 19_556 3_565
O2 Ta2 Cu1 143.9(2) 2 2_655
O2 Ta2 Cu1 36.1(2) 20_556 2_655
O2 Ta2 Cu1 108.5(2) 3 .
O2 Ta2 Cu1 108.5(2) 19_556 2_655
O2 Ta2 O2 90.3(3) 19_556 3
O2 Ta2 O2 89.7(3) 21_556 20_556
O2 Ta2 O2 89.7(3) . 2
O2 Ta2 O2 89.7(3) 3 2
O2 Ta2 O2 90.3(3) 3 20_556
O2 Ta2 O2 89.7(3) . 3
O2 Ta2 O2 180.0(4) 21_556 3
O2 Ta2 O2 90.3(3) 21_556 2
O2 Ta2 O2 180.0 20_556 2
O2 Ta2 O2 180.0 . 19_556
O2 Ta2 O2 90.3(3) . 20_556
O2 Ta2 O2 90.3(3) . 21_556
O2 Ta2 O2 90.3(3) 19_556 2
O2 Ta2 O2 89.7(3) 19_556 20_556
O2 Ta2 O2 89.7(3) 19_556 21_556
Ta2 Cu1 Ta2 180.0 . 1_665
O2 Cu1 Ta2 142.0(2) . 1_665
O2 Cu1 Ta2 142.0(2) 19_666 .
O2 Cu1 Ta2 38.0(2) . .
O2 Cu1 Ta2 38.0(2) 19_666 1_665
O2 Cu1 O2 180.0(4) . 19_666
Ta1 O1 Ta1 116.9(2) 3_565 2_665
Ta1 O1 Ta1 116.9(2) 3_565 .
Ta1 O1 Ta1 116.9(2) 2_665 .
Ta1 O2 Ta2 136.1(4) . .
Cu1 O2 Ta1 116.4(4) . .
Cu1 O2 Ta2 105.9(4) . .
Ta1 O3 Ta1 101.6(3) 3_665 2_665
Ta1 O3 Ta1 101.6(3) . 2_665
Ta1 O3 Ta1 156.8(7) 3_665 .

loop_
_geom_bond_atom_site_label_1
_geom_bond_atom_site_label_2
_geom_bond_distance
_geom_bond_site_symmetry_2
Ta1 O1 2.021(2) .
Ta1 O1 2.021(2) 16_445
Ta1 O2 1.973(8) .
Ta1 O2 1.972(8) 17
Ta1 O3 1.994(3) .
Ta1 O3 1.994(2) 2_655
Ta1 O3 2.435(12) 3_565
Ta2 Cu1 3.10950(10) 1_445
Ta2 Cu1 3.10950(10) 2_655
Ta2 Cu1 3.10950(10) 2
Ta2 Cu1 3.10950(10) 3_565
Ta2 Cu1 3.10950(10) .
Ta2 Cu1 3.10950(10) 3
Ta2 O2 1.990(8) .
Ta2 O2 1.990(8) 3
Ta2 O2 1.990(8) 2
Ta2 O2 1.990(8) 21_556
Ta2 O2 1.990(8) 20_556
Ta2 O2 1.990(8) 19_556
Cu1 Ta2 3.10950(10) 1_665
Cu1 O2 1.905(8) 19_666
Cu1 O2 1.905(8) .
O1 Ta1 2.021(2) 3_565
O1 Ta1 2.021(2) 2_665
O3 Ta1 1.994(2) 3_665
O3 Ta1 2.435(12) 2_665

loop_
_geom_torsion_atom_site_label_1
_geom_torsion_atom_site_label_2
_geom_torsion_atom_site_label_3
_geom_torsion_atom_site_label_4
_geom_torsion
_geom_torsion_site_symmetry_1
_geom_torsion_site_symmetry_4
Ta2 Cu1 O2 Ta1 168.0(7) . .
Ta2 Cu1 O2 Ta1 -12.0(7) 1_665 .
Ta2 Cu1 O2 Ta2 180.0 1_665 .
Cu1 Ta2 O2 Ta1 -164.4(9) . .
Cu1 Ta2 O2 Ta1 15.6(9) 1_445 .
Cu1 Ta2 O2 Ta1 79.8(6) 2 .
Cu1 Ta2 O2 Ta1 117.2(7) 3_565 .
Cu1 Ta2 O2 Ta1 -62.8(7) 3 .
Cu1 Ta2 O2 Ta1 -100.2(6) 2_655 .
Cu1 Ta2 O2 Cu1 180.000(1) 1_445 .
Cu1 Ta2 O2 Cu1 101.7(3) 3 .
Cu1 Ta2 O2 Cu1 -78.3(3) 3_565 .
Cu1 Ta2 O2 Cu1 64.2(3) 2_655 .
Cu1 Ta2 O2 Cu1 -115.8(3) 2 .
O1 Ta1 O2 Ta2 -5.0(6) 16_445 .
O1 Ta1 O2 Ta2 -135.2(6) . .
O1 Ta1 O2 Cu1 -168.3(4) 16_445 .
O1 Ta1 O2 Cu1 61.5(4) . .
O1 Ta1 O3 Ta1 10.7(4) . 2_665
O1 Ta1 O3 Ta1 24.9(9) 16_445 3_665
O1 Ta1 O3 Ta1 -169.3(4) . 3_665
O1 Ta1 O3 Ta1 -155.1(9) 16_445 2_665
O2 Ta1 O2 Ta2 -69.9(6) 17 .
O2 Ta1 O2 Cu1 126.9(4) 17 .
O2 Ta1 O3 Ta1 100.9(2) 17 3_665
O2 Ta1 O3 Ta1 92.4(2) . 2_665
O2 Ta1 O3 Ta1 -87.6(2) . 3_665
O2 Ta1 O3 Ta1 -79.1(2) 17 2_665
O2 Ta2 O2 Ta1 48.4(4) 2 .
O2 Ta2 O2 Ta1 -131.6(4) 20_556 .
O2 Ta2 O2 Ta1 138.8(5) 21_556 .
O2 Ta2 O2 Ta1 -41.2(5) 3 .
O2 Ta2 O2 Cu1 -147.1(5) 2 .
O2 Ta2 O2 Cu1 -56.8(5) 21_556 .
O2 Ta2 O2 Cu1 32.9(5) 20_556 .
O2 Ta2 O2 Cu1 123.2(5) 3 .
O3 Ta1 O2 Ta2 -69.9(6) 3_565 .
O3 Ta1 O2 Ta2 69.1(7) 2_655 .
O3 Ta1 O2 Ta2 152.0(6) . .
O3 Ta1 O2 Cu1 -11.3(5) . .
O3 Ta1 O2 Cu1 -94.1(5) 2_655 .
O3 Ta1 O2 Cu1 126.9(4) 3_565 .
O3 Ta1 O3 Ta1 180.0 2_655 2_665
O3 Ta1 O3 Ta1 -179.992(0) 3_565 3_665
O3 Ta1 O3 Ta1 0.0 3_565 2_665
O3 Ta1 O3 Ta1 0.003(0) 2_655 3_665
